data_7123597
loop_
_publ_author_name
'Dhandabani, Ganesh Kumar'
'Mutra, Mohana Reddy'
'Wang, Jeh-Jeng'

_publ_section_title
;
 FeCl3 promoted ring size dictating diversity-oriented synthesis (DOS) of
 N-heterocycles using in situ generated cyclic imines and enamines
;
_journal_name_full 'Chemical Communications'
_journal_paper_doi 10.1039/C9CC03375K
_journal_year 2019
_chemical_formula_moiety 'C34 H26 N2'
_chemical_formula_sum 'C34 H26 N2'
_chemical_formula_weight 462.57
_space_group_crystal_system monoclinic
_space_group_IT_number 15
_space_group_name_Hall '-C 2yc'
_space_group_name_H-M_alt 'C 1 2/c 1'
_symmetry_space_group_name_Hall '-C 2yc'
_symmetry_space_group_name_H-M 'C 1 2/c 1'
_atom_sites_solution_hydrogens geom
_audit_creation_method SHELXL-2014/7
_audit_update_record
;
2019-01-31 deposited with the CCDC.    2019-06-03 downloaded from the CCDC.
;
_cell_angle_alpha 90
_cell_angle_beta 97.8192(16)
_cell_angle_gamma 90
_cell_formula_units_Z 4
_cell_length_a 20.9893(8)
_cell_length_b 11.0183(4)
_cell_length_c 11.5218(4)
_cell_measurement_reflns_used 7666
_cell_measurement_temperature 150(2)
_cell_measurement_theta_max 26.179
_cell_measurement_theta_min 3.472
_cell_volume 2639.83(17)
_computing_cell_refinement 'SAINT V7.34A (Bruker AXS, 2006)'
_computing_data_collection 'APEX2 (Bruker AXS, 2010)'
_computing_data_reduction 'SAINT V7.34A (Bruker AXS, 2006)'
_computing_structure_refinement 'SHELXL-2014/7 (Sheldrick, 2014)'
_computing_structure_solution 'SHELXL-2014/7 (Sheldrick, 2014)'
_diffrn_ambient_temperature 150(2)
_diffrn_measured_fraction_theta_full 0.998
_diffrn_measured_fraction_theta_max 0.998
_diffrn_measurement_device_type 'Bruker APEX-II CCD'
_diffrn_measurement_method '\f and \w scans'
_diffrn_radiation_probe x-ray
_diffrn_radiation_type MoK\a
_diffrn_radiation_wavelength 0.71073
_diffrn_reflns_av_R_equivalents 0.0438
_diffrn_reflns_av_unetI/netI 0.0226
_diffrn_reflns_Laue_measured_fraction_full 0.998
_diffrn_reflns_Laue_measured_fraction_max 0.998
_diffrn_reflns_limit_h_max 26
_diffrn_reflns_limit_h_min -26
_diffrn_reflns_limit_k_max 13
_diffrn_reflns_limit_k_min -13
_diffrn_reflns_limit_l_max 14
_diffrn_reflns_limit_l_min -14
_diffrn_reflns_number 23416
_diffrn_reflns_point_group_measured_fraction_full 0.998
_diffrn_reflns_point_group_measured_fraction_max 0.998
_diffrn_reflns_theta_full 25.242
_diffrn_reflns_theta_max 26.389
_diffrn_reflns_theta_min 3.570
_exptl_absorpt_coefficient_mu 0.068
_exptl_absorpt_correction_T_max 0.9281
_exptl_absorpt_correction_T_min 0.8284
_exptl_absorpt_correction_type multi-scan
_exptl_absorpt_process_details 'SADABS V2012/1 (Bruker AXS Inc.)'
_exptl_crystal_density_diffrn 1.164
_exptl_crystal_description parallelepiped
_exptl_crystal_F_000 976
_exptl_crystal_size_max 0.520
_exptl_crystal_size_mid 0.300
_exptl_crystal_size_min 0.190
_refine_diff_density_max 0.335
_refine_diff_density_min -0.403
_refine_diff_density_rms 0.054
_refine_ls_extinction_method none
_refine_ls_goodness_of_fit_ref 1.024
_refine_ls_hydrogen_treatment constr
_refine_ls_matrix_type full
_refine_ls_number_parameters 163
_refine_ls_number_reflns 2696
_refine_ls_number_restraints 0
_refine_ls_restrained_S_all 1.024
_refine_ls_R_factor_all 0.0688
_refine_ls_R_factor_gt 0.0531
_refine_ls_shift/su_max 0.000
_refine_ls_shift/su_mean 0.000
_refine_ls_structure_factor_coef Fsqd
_refine_ls_weighting_details 'w=1/[\s^2^(Fo^2^)+(0.0763P)^2^+4.6009P] where P=(Fo^2^+2Fc^2^)/3'
_refine_ls_weighting_scheme calc
_refine_ls_wR_factor_gt 0.1434
_refine_ls_wR_factor_ref 0.1544
_reflns_Friedel_coverage 0.000
_reflns_number_gt 2147
_reflns_number_total 2696
_reflns_threshold_expression 'I > 2\s(I)'
_cod_data_source_file c9cc03375k2.cif
_cod_data_source_block th3175
_cod_database_code 7123597
_shelx_shelxl_version_number 2014/7
_shelx_space_group_comment
;
The symmetry employed for this shelxl refinement is uniquely defined
by the following loop, which should always be used as a source of
symmetry information in preference to the above space-group names.
They are only intended as comments.
;
_shelx_estimated_absorpt_t_min 0.966
_shelx_estimated_absorpt_t_max 0.987

loop_
_space_group_symop_operation_xyz
'x, y, z'
'-x, y, -z+1/2'
'x+1/2, y+1/2, z'
'-x+1/2, y+1/2, -z+1/2'
'-x, -y, -z'
'x, -y, z-1/2'
'-x+1/2, -y+1/2, -z'
'x+1/2, -y+1/2, z-1/2'

loop_
_atom_site_label
_atom_site_type_symbol
_atom_site_fract_x
_atom_site_fract_y
_atom_site_fract_z
_atom_site_U_iso_or_equiv
_atom_site_adp_type
_atom_site_occupancy
_atom_site_site_symmetry_order
_atom_site_calc_flag
_atom_site_refinement_flags_posn
_atom_site_refinement_flags_adp
N N 0.04741(7) 1.14829(14) 0.18224(13) 0.0174(3) Uani 1 1 d . .
C1 C 0.00794(9) 0.81469(16) 0.18738(15) 0.0184(4) Uani 1 1 d . .
H1A H 0.0370 0.7458 0.1778 0.022 Uiso 1 1 calc R U
H1B H -0.0322 0.8018 0.1329 0.022 Uiso 1 1 calc R U
C2 C 0.03934(8) 0.93060(16) 0.15393(15) 0.0149(4) Uani 1 1 d . .
C3 C 0.02326(8) 1.04158(16) 0.20640(14) 0.0138(4) Uani 1 1 d . .
C4 C 0.08826(9) 1.15247(17) 0.09996(15) 0.0194(4) Uani 1 1 d . .
C5 C 0.11349(10) 1.2673(2) 0.07367(18) 0.0275(5) Uani 1 1 d . .
H5A H 0.1019 1.3375 0.1139 0.033 Uiso 1 1 calc R U
C6 C 0.15419(11) 1.2781(2) -0.00869(19) 0.0350(5) Uani 1 1 d . .
H6A H 0.1709 1.3554 -0.0250 0.042 Uiso 1 1 calc R U
C7 C 0.17140(10) 1.1753(2) -0.06934(19) 0.0349(5) Uani 1 1 d . .
H7A H 0.1994 1.1835 -0.1271 0.042 Uiso 1 1 calc R U
C8 C 0.14810(9) 1.0634(2) -0.04573(18) 0.0280(5) Uani 1 1 d . .
H8A H 0.1602 0.9949 -0.0877 0.034 Uiso 1 1 calc R U
C9 C 0.10607(8) 1.04717(18) 0.04022(15) 0.0194(4) Uani 1 1 d . .
C10 C 0.08066(8) 0.93323(17) 0.07000(15) 0.0170(4) Uani 1 1 d . .
C11 C 0.09892(9) 0.81687(18) 0.01165(16) 0.0213(4) Uani 1 1 d . .
H11A H 0.1105 0.8363 -0.0667 0.026 Uiso 1 1 calc R U
H11B H 0.0613 0.7618 0.0007 0.026 Uiso 1 1 calc R U
C12 C 0.15524(9) 0.75213(18) 0.08365(16) 0.0221(4) Uani 1 1 d . .
C13 C 0.21450(9) 0.8083(2) 0.11396(17) 0.0255(4) Uani 1 1 d . .
H13A H 0.2203 0.8894 0.0895 0.031 Uiso 1 1 calc R U
C14 C 0.26531(10) 0.7481(2) 0.17939(17) 0.0289(5) Uani 1 1 d . .
H14A H 0.3056 0.7876 0.1983 0.035 Uiso 1 1 calc R U
C15 C 0.25737(11) 0.6305(2) 0.21699(19) 0.0337(5) Uani 1 1 d . .
H15A H 0.2917 0.5897 0.2634 0.040 Uiso 1 1 calc R U
C16 C 0.19951(12) 0.5736(2) 0.1866(2) 0.0433(6) Uani 1 1 d . .
H16A H 0.1940 0.4924 0.2111 0.052 Uiso 1 1 calc R U
C17 C 0.14859(11) 0.6336(2) 0.1199(2) 0.0352(5) Uani 1 1 d . .
H17A H 0.1089 0.5926 0.0992 0.042 Uiso 1 1 calc R U

loop_
_atom_site_aniso_label
_atom_site_aniso_U_11
_atom_site_aniso_U_22
_atom_site_aniso_U_33
_atom_site_aniso_U_23
_atom_site_aniso_U_13
_atom_site_aniso_U_12
N 0.0192(7) 0.0173(8) 0.0151(7) 0.0014(6) 0.0002(6) -0.0026(6)
C1 0.0240(9) 0.0125(9) 0.0180(9) -0.0026(7) 0.0007(7) -0.0003(7)
C2 0.0149(8) 0.0160(9) 0.0126(8) 0.0009(6) -0.0025(6) 0.0021(7)
C3 0.0138(8) 0.0146(9) 0.0117(8) 0.0010(6) -0.0033(6) 0.0004(6)
C4 0.0171(9) 0.0244(10) 0.0156(8) 0.0030(7) -0.0011(7) -0.0031(7)
C5 0.0303(11) 0.0268(11) 0.0248(10) 0.0020(8) 0.0011(8) -0.0106(9)
C6 0.0321(12) 0.0411(13) 0.0310(11) 0.0110(10) 0.0019(9) -0.0179(10)
C7 0.0247(10) 0.0567(15) 0.0249(10) 0.0099(10) 0.0089(8) -0.0079(10)
C8 0.0223(10) 0.0399(12) 0.0224(10) 0.0026(9) 0.0056(8) 0.0034(9)
C9 0.0148(8) 0.0283(10) 0.0143(8) 0.0031(7) -0.0007(7) 0.0017(7)
C10 0.0146(8) 0.0222(9) 0.0130(8) 0.0000(7) -0.0030(6) 0.0044(7)
C11 0.0221(9) 0.0263(10) 0.0151(8) -0.0037(7) 0.0015(7) 0.0062(8)
C12 0.0232(10) 0.0271(10) 0.0158(9) -0.0067(7) 0.0021(7) 0.0099(8)
C13 0.0249(10) 0.0316(11) 0.0203(9) -0.0009(8) 0.0040(8) 0.0052(8)
C14 0.0232(10) 0.0417(13) 0.0213(10) -0.0071(9) 0.0014(8) 0.0078(9)
C15 0.0330(11) 0.0380(13) 0.0278(11) -0.0057(9) -0.0042(9) 0.0189(10)
C16 0.0445(14) 0.0257(12) 0.0550(16) 0.0027(11) -0.0095(12) 0.0104(10)
C17 0.0318(11) 0.0271(12) 0.0433(13) -0.0030(9) -0.0072(10) 0.0058(9)

loop_
_atom_type_symbol
_atom_type_description
_atom_type_scat_dispersion_real
_atom_type_scat_dispersion_imag
_atom_type_scat_source
C C 0.0033 0.0016 'International Tables Vol C Tables 4.2.6.8 and 6.1.1.4'
H H 0.0000 0.0000 'International Tables Vol C Tables 4.2.6.8 and 6.1.1.4'
N N 0.0061 0.0033 'International Tables Vol C Tables 4.2.6.8 and 6.1.1.4'

loop_
_geom_angle_atom_site_label_1
_geom_angle_atom_site_label_2
_geom_angle_atom_site_label_3
_geom_angle
_geom_angle_site_symmetry_1
_geom_angle_site_symmetry_3
C3 N C4 118.11(15) . .
C2 C1 C1 113.61(11) . 2
C2 C1 H1A 108.8 . .
C1 C1 H1A 108.8 2 .
C2 C1 H1B 108.8 . .
C1 C1 H1B 108.8 2 .
H1A C1 H1B 107.7 . .
C10 C2 C3 119.05(16) . .
C10 C2 C1 122.16(16) . .
C3 C2 C1 118.71(15) . .
N C3 C2 123.56(16) . .
N C3 C3 116.44(10) . 2
C2 C3 C3 119.99(10) . 2
N C4 C5 117.82(17) . .
N C4 C9 122.68(17) . .
C5 C4 C9 119.51(17) . .
C6 C5 C4 120.8(2) . .
C6 C5 H5A 119.6 . .
C4 C5 H5A 119.6 . .
C5 C6 C7 120.2(2) . .
C5 C6 H6A 119.9 . .
C7 C6 H6A 119.9 . .
C8 C7 C6 120.34(19) . .
C8 C7 H7A 119.8 . .
C6 C7 H7A 119.8 . .
C7 C8 C9 121.6(2) . .
C7 C8 H8A 119.2 . .
C9 C8 H8A 119.2 . .
C10 C9 C8 124.47(18) . .
C10 C9 C4 118.04(16) . .
C8 C9 C4 117.49(18) . .
C2 C10 C9 118.52(16) . .
C2 C10 C11 120.71(16) . .
C9 C10 C11 120.77(16) . .
C10 C11 C12 112.15(15) . .
C10 C11 H11A 109.2 . .
C12 C11 H11A 109.2 . .
C10 C11 H11B 109.2 . .
C12 C11 H11B 109.2 . .
H11A C11 H11B 107.9 . .
C17 C12 C13 117.88(18) . .
C17 C12 C11 120.20(18) . .
C13 C12 C11 121.92(18) . .
C12 C13 C14 121.2(2) . .
C12 C13 H13A 119.4 . .
C14 C13 H13A 119.4 . .
C15 C14 C13 120.1(2) . .
C15 C14 H14A 119.9 . .
C13 C14 H14A 119.9 . .
C16 C15 C14 119.3(2) . .
C16 C15 H15A 120.4 . .
C14 C15 H15A 120.3 . .
C15 C16 C17 120.7(2) . .
C15 C16 H16A 119.7 . .
C17 C16 H16A 119.7 . .
C12 C17 C16 120.8(2) . .
C12 C17 H17A 119.6 . .
C16 C17 H17A 119.6 . .

loop_
_geom_bond_atom_site_label_1
_geom_bond_atom_site_label_2
_geom_bond_distance
_geom_bond_site_symmetry_2
N C3 1.325(2) .
N C4 1.363(2) .
C1 C2 1.511(2) .
C1 C1 1.525(3) 2
C1 H1A 0.9900 .
C1 H1B 0.9900 .
C2 C10 1.384(2) .
C2 C3 1.425(2) .
C3 C3 1.493(3) 2
C4 C5 1.420(3) .
C4 C9 1.425(3) .
C5 C6 1.366(3) .
C5 H5A 0.9500 .
C6 C7 1.404(4) .
C6 H6A 0.9500 .
C7 C8 1.367(3) .
C7 H7A 0.9500 .
C8 C9 1.424(3) .
C8 H8A 0.9500 .
C9 C10 1.424(3) .
C10 C11 1.521(3) .
C11 C12 1.526(3) .
C11 H11A 0.9900 .
C11 H11B 0.9900 .
C12 C17 1.384(3) .
C12 C13 1.391(3) .
C13 C14 1.388(3) .
C13 H13A 0.9500 .
C14 C15 1.383(3) .
C14 H14A 0.9500 .
C15 C16 1.370(3) .
C15 H15A 0.9500 .
C16 C17 1.395(3) .
C16 H16A 0.9500 .
C17 H17A 0.9500 .
